data_4081905
loop_
_publ_author_name
'Nguyen, Duc Hanh'
'Greger, Ingo'
'P\'erez-Torrente, Jes\'us J.'
'Jim\'enez, M. Victoria'
'Modrego, F. Javier'
'Lahoz, Fernando J.'
'Oro, Luis A.'

_publ_section_title
;
 ONO Dianionic Pincer-Type Ligand Precursors for the Synthesis of
 \s,\p-Cyclooctenyl Iridium(III) Complexes: Formation Mechanism and
 Coordination Chemistry
;
_journal_issue 23
_journal_name_full Organometallics
_journal_page_first 6903
_journal_paper_doi 10.1021/om400767d
_journal_volume 32
_journal_year 2013
_chemical_formula_moiety 'C40 H38 Ir N O4 P2'
_chemical_formula_sum 'C40 H38 Ir N O4 P2'
_chemical_formula_weight 850.85
_chemical_name_systematic
; 
 ? 
;
_space_group_IT_number 2
_symmetry_cell_setting triclinic
_symmetry_space_group_name_Hall '-P 1'
_symmetry_space_group_name_H-M 'P -1'
_atom_sites_solution_hydrogens geom
_atom_sites_solution_primary direct
_atom_sites_solution_secondary difmap
_audit_creation_method SHELXL-97
_cell_angle_alpha 111.006(3)
_cell_angle_beta 95.558(3)
_cell_angle_gamma 103.966(3)
_cell_formula_units_Z 2
_cell_length_a 9.6225(13)
_cell_length_b 13.0524(17)
_cell_length_c 15.245(2)
_cell_measurement_reflns_used 894
_cell_measurement_temperature 100(2)
_cell_measurement_theta_max 16.57
_cell_measurement_theta_min 2.22
_cell_volume 1698.7(4)
_computing_cell_refinement 'SAINT+ v. 6.45 (Bruker AXS, 2003)'
_computing_data_collection 'SMART v. 5.611 (Bruker AXS, 2000)'
_computing_data_reduction 'SAINT+ v. 6.45 (Bruker AXS, 2003)'
_computing_molecular_graphics 'XP program, SHELXTL v6.12, Bruker2000'
_computing_publication_material 'XCIF program, SHELXTLv6.12, BrukerAXS'
_computing_structure_refinement 'SHELXL-97 (Sheldrick, 1997)'
_computing_structure_solution 'SHELXS-97 (Sheldrick, 1990)'
_diffrn_ambient_temperature 100(2)
_diffrn_detector_area_resol_mean 8.26
_diffrn_measured_fraction_theta_full 0.997
_diffrn_measured_fraction_theta_max 0.997
_diffrn_measurement_device_type 'Bruker SMART APEX CCD system'
_diffrn_measurement_method '\w rotations with narrow frames'
_diffrn_radiation_monochromator graphite
_diffrn_radiation_source 'fine-focus sealed tube'
_diffrn_radiation_type MoK\a
_diffrn_radiation_wavelength 0.71073
_diffrn_reflns_av_R_equivalents 0.1020
_diffrn_reflns_av_sigmaI/netI 0.1245
_diffrn_reflns_limit_h_max 11
_diffrn_reflns_limit_h_min -11
_diffrn_reflns_limit_k_max 15
_diffrn_reflns_limit_k_min -15
_diffrn_reflns_limit_l_max 18
_diffrn_reflns_limit_l_min -18
_diffrn_reflns_number 18343
_diffrn_reflns_theta_full 25.68
_diffrn_reflns_theta_max 25.68
_diffrn_reflns_theta_min 1.75
_diffrn_standards_decay_% 0
_exptl_absorpt_coefficient_mu 4.068
_exptl_absorpt_correction_T_max 0.9304
_exptl_absorpt_correction_T_min 0.7341
_exptl_absorpt_correction_type multi-scan
_exptl_absorpt_process_details
;
 SADABS: Area-Detector Absorption Correction. (1996)  Bruker-AXS 
 within SAINT+ package, v. 6.45.  
;
_exptl_crystal_colour yellow
_exptl_crystal_density_diffrn 1.663
_exptl_crystal_density_method 'not measured'
_exptl_crystal_description lamina
_exptl_crystal_F_000 848
_exptl_crystal_size_max 0.081
_exptl_crystal_size_mid 0.049
_exptl_crystal_size_min 0.018
_refine_diff_density_max 1.107
_refine_diff_density_min -2.072
_refine_diff_density_rms 0.184
_refine_ls_extinction_method none
_refine_ls_goodness_of_fit_ref 1.032
_refine_ls_hydrogen_treatment constr
_refine_ls_matrix_type full
_refine_ls_number_parameters 450
_refine_ls_number_reflns 6428
_refine_ls_number_restraints 0
_refine_ls_restrained_S_all 1.032
_refine_ls_R_factor_all 0.0905
_refine_ls_R_factor_gt 0.0618
_refine_ls_shift/su_max 0.001
_refine_ls_shift/su_mean 0.000
_refine_ls_structure_factor_coef Fsqd
_refine_ls_weighting_details 'calc w=1/[\s^2^(Fo^2^)+(0.0312P)^2^+0.0000P] where P=(Fo^2^+2Fc^2^)/3'
_refine_ls_weighting_scheme calc
_refine_ls_wR_factor_gt 0.0989
_refine_ls_wR_factor_ref 0.1071
_reflns_number_gt 4921
_reflns_number_total 6428
_reflns_threshold_expression >2sigma(I)
_cod_data_source_file om400767d_si_002.cif
_cod_data_source_block compound_1_dppm
_cod_original_cell_volume 1698.8(4)
_cod_database_code 4081905

loop_
_symmetry_equiv_pos_as_xyz
'x, y, z'
'-x, -y, -z'

loop_
_atom_site_label
_atom_site_type_symbol
_atom_site_fract_x
_atom_site_fract_y
_atom_site_fract_z
_atom_site_U_iso_or_equiv
_atom_site_adp_type
_atom_site_occupancy
_atom_site_symmetry_multiplicity
_atom_site_calc_flag
_atom_site_refinement_flags
_atom_site_disorder_assembly
_atom_site_disorder_group
Ir1 Ir 0.91193(4) 0.88109(3) 0.68442(3) 0.02218(12) Uani 1 1 d . . .
N1 N 0.8305(8) 1.0115(6) 0.7082(5) 0.0242(18) Uani 1 1 d . A .
O1 O 1.0359(6) 0.9963(5) 0.8181(4) 0.0266(15) Uani 1 1 d . A .
O2 O 1.0845(7) 1.1786(5) 0.9229(5) 0.0403(18) Uani 1 1 d . A .
O3 O 0.5703(8) 0.8634(5) 0.4921(5) 0.048(2) Uani 1 1 d . A .
O4 O 0.7561(7) 0.8211(5) 0.5610(4) 0.0318(16) Uani 1 1 d . A .
P1 P 0.7417(2) 0.80095(18) 0.76994(16) 0.0196(5) Uani 1 1 d . A .
P2 P 0.7936(3) 0.57557(19) 0.75093(16) 0.0229(5) Uani 1 1 d . A .
C1 C 1.0133(10) 1.0971(8) 0.8496(7) 0.030(2) Uani 1 1 d . . .
C2 C 0.8927(9) 1.1075(7) 0.7875(6) 0.021(2) Uani 1 1 d . A .
C3 C 0.8399(9) 1.2013(7) 0.8031(6) 0.024(2) Uani 1 1 d . . .
H3 H 0.8818 1.2701 0.8588 0.029 Uiso 1 1 calc R A .
C4 C 0.7252(9) 1.1930(7) 0.7361(7) 0.028(2) Uani 1 1 d . A .
H4 H 0.6880 1.2567 0.7470 0.034 Uiso 1 1 calc R . .
C5 C 0.6631(10) 1.0938(7) 0.6533(7) 0.029(2) Uani 1 1 d . . .
H5 H 0.5847 1.0887 0.6074 0.034 Uiso 1 1 calc R A .
C6 C 0.7202(10) 1.0029(7) 0.6406(6) 0.027(2) Uani 1 1 d . A .
C7 C 0.6756(12) 0.8879(8) 0.5568(7) 0.034(2) Uani 1 1 d . . .
C8 C 0.7040(9) 0.9204(7) 0.8624(6) 0.020(2) Uani 1 1 d . . .
C9 C 0.7873(10) 0.9714(7) 0.9564(6) 0.025(2) Uani 1 1 d . A .
H9 H 0.8579 0.9392 0.9750 0.030 Uiso 1 1 calc R . .
C10 C 0.7656(10) 1.0686(8) 1.0215(7) 0.033(2) Uani 1 1 d . . .
H10 H 0.8221 1.1033 1.0850 0.039 Uiso 1 1 calc R A .
C11 C 0.6632(10) 1.1162(7) 0.9958(7) 0.031(2) Uani 1 1 d . A .
H11 H 0.6500 1.1834 1.0413 0.037 Uiso 1 1 calc R . .
C12 C 0.5805(10) 1.0661(8) 0.9044(7) 0.031(2) Uani 1 1 d . . .
H12 H 0.5096 1.0988 0.8873 0.038 Uiso 1 1 calc R A .
C13 C 0.5993(9) 0.9680(7) 0.8365(6) 0.025(2) Uani 1 1 d . A .
H13 H 0.5417 0.9339 0.7733 0.030 Uiso 1 1 calc R . .
C14 C 0.5566(9) 0.7061(6) 0.7099(6) 0.0186(19) Uani 1 1 d . . .
C15 C 0.4554(10) 0.6856(7) 0.7666(7) 0.028(2) Uani 1 1 d . A .
H15 H 0.4853 0.7182 0.8345 0.034 Uiso 1 1 calc R . .
C16 C 0.3146(10) 0.6193(8) 0.7252(8) 0.039(3) Uani 1 1 d . . .
H16 H 0.2469 0.6069 0.7644 0.046 Uiso 1 1 calc R A .
C17 C 0.2697(10) 0.5702(8) 0.6265(8) 0.039(3) Uani 1 1 d . A .
H17 H 0.1707 0.5262 0.5979 0.047 Uiso 1 1 calc R . .
C18 C 0.3703(10) 0.5858(8) 0.5693(7) 0.037(3) Uani 1 1 d . . .
H18 H 0.3408 0.5491 0.5014 0.044 Uiso 1 1 calc R A .
C19 C 0.5116(10) 0.6535(7) 0.6099(6) 0.027(2) Uani 1 1 d . A .
H19 H 0.5790 0.6647 0.5702 0.033 Uiso 1 1 calc R . .
C20 C 0.8067(9) 0.7229(7) 0.8372(6) 0.023(2) Uani 1 1 d . . .
H20A H 0.7462 0.7180 0.8853 0.027 Uiso 1 1 calc R A .
H20B H 0.9094 0.7644 0.8713 0.027 Uiso 1 1 calc R . .
C21 C 0.6435(9) 0.4838(7) 0.7791(6) 0.022(2) Uani 1 1 d . . .
C22 C 0.6397(10) 0.4841(7) 0.8708(6) 0.023(2) Uani 1 1 d . A .
H22 H 0.7123 0.5403 0.9241 0.028 Uiso 1 1 calc R . .
C23 C 0.5316(10) 0.4035(8) 0.8844(7) 0.032(2) Uani 1 1 d . . .
H23 H 0.5317 0.4034 0.9467 0.038 Uiso 1 1 calc R A .
C24 C 0.4237(10) 0.3234(8) 0.8085(8) 0.035(3) Uani 1 1 d . A .
H24 H 0.3501 0.2681 0.8188 0.042 Uiso 1 1 calc R . .
C25 C 0.4208(10) 0.3222(8) 0.7180(8) 0.037(3) Uani 1 1 d . . .
H25 H 0.3447 0.2676 0.6661 0.045 Uiso 1 1 calc R A .
C26 C 0.5325(10) 0.4032(8) 0.7031(6) 0.029(2) Uani 1 1 d . A .
H26 H 0.5317 0.4026 0.6406 0.034 Uiso 1 1 calc R . .
C27 C 0.9448(9) 0.5437(6) 0.8089(6) 0.0181(19) Uani 1 1 d . . .
C28 C 0.9807(10) 0.4466(7) 0.7504(6) 0.027(2) Uani 1 1 d . A .
H28 H 0.9297 0.4053 0.6857 0.032 Uiso 1 1 calc R . .
C29 C 1.0882(9) 0.4110(7) 0.7856(7) 0.029(2) Uani 1 1 d . . .
H29 H 1.1104 0.3444 0.7462 0.034 Uiso 1 1 calc R A .
C30 C 1.1642(10) 0.4733(7) 0.8795(7) 0.029(2) Uani 1 1 d . A .
H30 H 1.2391 0.4494 0.9044 0.035 Uiso 1 1 calc R . .
C31 C 1.1327(10) 0.5672(8) 0.9357(7) 0.036(3) Uani 1 1 d . . .
H31 H 1.1859 0.6087 0.9999 0.043 Uiso 1 1 calc R A .
C32 C 1.0240(9) 0.6048(7) 0.9018(6) 0.026(2) Uani 1 1 d . A .
H32 H 1.0042 0.6720 0.9421 0.032 Uiso 1 1 calc R . .
C36 C 1.0003(11) 0.7121(8) 0.5091(7) 0.046(3) Uani 1 1 d . . .
H36A H 1.0285 0.6407 0.4816 0.055 Uiso 1 1 d R A .
H36B H 0.9051 0.6995 0.4695 0.055 Uiso 1 1 d R . .
C37 C 0.9733(11) 0.7238(8) 0.6066(8) 0.044(3) Uani 1 1 d . A .
H37 H 0.8785 0.6833 0.6092 0.052 Uiso 1 1 calc R . .
C38 C 1.0706(10) 0.7869(7) 0.6938(7) 0.029(2) Uani 1 1 d . A .
H38 H 1.0360 0.7837 0.7493 0.035 Uiso 1 1 calc R . .
C39 C 1.2261(10) 0.8601(8) 0.7096(7) 0.035(2) Uani 1 1 d . . .
H39A H 1.2810 0.8102 0.6728 0.043 Uiso 1 1 d R A .
H39B H 1.2712 0.8888 0.7783 0.043 Uiso 1 1 d R . .
C33A C 1.0881(17) 0.9678(12) 0.6404(12) 0.025(4) Uani 0.619(14) 1 d P A 1
H33A H 1.0822 1.0476 0.6553 0.030 Uiso 0.619(14) 1 calc PR A 1
C34A C 1.0803(18) 0.9112(11) 0.5320(10) 0.031(4) Uani 0.619(14) 1 d P A 1
H34A H 0.9811 0.8997 0.4981 0.037 Uiso 0.619(14) 1 calc PR A 1
H34B H 1.1504 0.9649 0.5133 0.037 Uiso 0.619(14) 1 calc PR A 1
C35A C 1.1125(18) 0.7976(12) 0.4979(10) 0.031(5) Uani 0.619(14) 1 d P A 1
H35A H 1.1196 0.7735 0.4295 0.038 Uiso 0.619(14) 1 calc PR A 1
H35B H 1.2076 0.8059 0.5353 0.038 Uiso 0.619(14) 1 calc PR A 1
C40A C 1.2379(16) 0.9778(12) 0.6978(12) 0.030(4) Uani 0.619(14) 1 d P A 1
H40A H 1.2614 1.0418 0.7617 0.035 Uiso 0.619(14) 1 calc PR A 1
H40B H 1.3167 0.9937 0.6630 0.035 Uiso 0.619(14) 1 calc PR A 1
C33B C 1.015(3) 0.936(2) 0.594(2) 0.031(7) Uiso 0.381(14) 1 d P A 2
H33B H 0.9740 0.9958 0.5845 0.037 Uiso 0.381(14) 1 calc PR A 2
C34B C 1.190(3) 0.994(2) 0.637(2) 0.035(7) Uiso 0.381(14) 1 d P A 2
H34C H 1.2324 1.0348 0.5977 0.042 Uiso 0.381(14) 1 calc PR A 2
H34D H 1.2044 1.0523 0.7029 0.042 Uiso 0.381(14) 1 calc PR A 2
C35B C 1.269(3) 0.916(2) 0.640(2) 0.040(8) Uiso 0.381(14) 1 d P A 2
H35C H 1.3754 0.9573 0.6599 0.047 Uiso 0.381(14) 1 calc PR A 2
H35D H 1.2520 0.8549 0.5753 0.047 Uiso 0.381(14) 1 calc PR A 2
C40B C 1.001(3) 0.841(2) 0.4941(17) 0.028(7) Uiso 0.381(14) 1 d P A 2
H40C H 1.0846 0.8647 0.4650 0.033 Uiso 0.381(14) 1 calc PR A 2
H40D H 0.9096 0.8296 0.4511 0.033 Uiso 0.381(14) 1 calc PR A 2

loop_
_atom_site_aniso_label
_atom_site_aniso_U_11
_atom_site_aniso_U_22
_atom_site_aniso_U_33
_atom_site_aniso_U_23
_atom_site_aniso_U_13
_atom_site_aniso_U_12
Ir1 0.0253(2) 0.01714(18) 0.0291(2) 0.01144(15) 0.01147(16) 0.00913(14)
N1 0.028(5) 0.021(4) 0.032(5) 0.016(4) 0.011(4) 0.011(4)
O1 0.013(3) 0.017(3) 0.044(4) 0.009(3) -0.002(3) 0.003(3)
O2 0.034(4) 0.029(4) 0.053(5) 0.015(4) 0.002(4) 0.007(3)
O3 0.073(6) 0.036(4) 0.026(4) 0.013(3) -0.015(4) 0.012(4)
O4 0.060(5) 0.018(3) 0.023(4) 0.008(3) 0.012(3) 0.021(3)
P1 0.0189(13) 0.0164(11) 0.0218(13) 0.0063(10) 0.0015(10) 0.0055(10)
P2 0.0273(14) 0.0191(12) 0.0223(14) 0.0085(11) 0.0015(11) 0.0080(11)
C1 0.025(6) 0.024(5) 0.044(7) 0.021(5) 0.003(5) 0.004(5)
C2 0.021(5) 0.016(4) 0.027(5) 0.010(4) 0.004(4) 0.004(4)
C3 0.024(5) 0.016(4) 0.029(6) 0.004(4) 0.007(4) 0.005(4)
C4 0.023(5) 0.027(5) 0.049(7) 0.026(5) 0.018(5) 0.016(4)
C5 0.030(6) 0.029(5) 0.033(6) 0.016(5) 0.010(5) 0.013(5)
C6 0.044(6) 0.028(5) 0.012(5) 0.010(4) -0.002(4) 0.013(5)
C7 0.060(7) 0.025(5) 0.019(6) 0.011(4) 0.006(5) 0.014(5)
C8 0.018(5) 0.017(4) 0.026(5) 0.010(4) 0.003(4) 0.004(4)
C9 0.031(6) 0.017(5) 0.022(5) 0.006(4) -0.001(4) 0.004(4)
C10 0.028(6) 0.041(6) 0.028(6) 0.012(5) 0.004(5) 0.011(5)
C11 0.036(6) 0.010(4) 0.032(6) -0.007(4) 0.013(5) 0.005(4)
C12 0.018(5) 0.034(5) 0.046(7) 0.015(5) 0.011(5) 0.013(4)
C13 0.024(5) 0.017(5) 0.031(6) 0.011(4) 0.004(4) 0.003(4)
C14 0.020(5) 0.013(4) 0.017(5) 0.001(4) -0.007(4) 0.004(4)
C15 0.030(6) 0.029(5) 0.025(5) 0.013(4) 0.005(5) 0.006(5)
C16 0.020(6) 0.040(6) 0.044(7) 0.009(5) 0.007(5) 0.002(5)
C17 0.022(6) 0.021(5) 0.063(8) 0.008(5) 0.000(5) 0.000(4)
C18 0.023(6) 0.033(6) 0.039(7) -0.001(5) -0.006(5) 0.010(5)
C19 0.026(6) 0.029(5) 0.029(6) 0.011(5) 0.007(5) 0.012(4)
C20 0.021(5) 0.020(5) 0.024(5) 0.006(4) 0.000(4) 0.006(4)
C21 0.025(5) 0.022(5) 0.017(5) 0.002(4) 0.000(4) 0.016(4)
C22 0.030(6) 0.015(4) 0.020(5) 0.006(4) 0.003(4) 0.003(4)
C23 0.032(6) 0.034(6) 0.037(6) 0.017(5) 0.008(5) 0.017(5)
C24 0.019(6) 0.035(6) 0.054(7) 0.016(6) 0.011(5) 0.012(5)
C25 0.020(6) 0.031(6) 0.045(7) -0.002(5) -0.005(5) 0.010(5)
C26 0.038(6) 0.038(6) 0.019(5) 0.012(5) 0.011(5) 0.023(5)
C27 0.026(5) 0.010(4) 0.021(5) 0.010(4) 0.005(4) 0.004(4)
C28 0.027(6) 0.029(5) 0.024(5) 0.007(4) 0.011(4) 0.010(4)
C29 0.022(5) 0.023(5) 0.039(6) 0.007(5) 0.008(5) 0.011(4)
C30 0.028(6) 0.030(5) 0.044(6) 0.022(5) 0.008(5) 0.021(5)
C31 0.041(7) 0.044(6) 0.030(6) 0.014(5) 0.000(5) 0.031(5)
C32 0.024(5) 0.030(5) 0.030(6) 0.013(5) 0.002(4) 0.016(4)
C36 0.039(7) 0.043(6) 0.043(7) -0.002(6) 0.020(6) 0.014(6)
C37 0.031(6) 0.032(6) 0.059(8) 0.003(6) 0.024(6) 0.012(5)
C38 0.031(6) 0.020(5) 0.048(7) 0.017(5) 0.026(5) 0.015(4)
C39 0.020(5) 0.046(6) 0.048(7) 0.022(5) 0.007(5) 0.018(5)
C33A 0.017(10) 0.010(7) 0.039(11) 0.003(7) 0.013(8) -0.003(7)
C34A 0.044(11) 0.007(7) 0.027(10) -0.004(7) 0.010(8) -0.004(7)
C35A 0.053(12) 0.032(9) 0.007(8) 0.005(7) 0.008(7) 0.012(8)
C40A 0.022(9) 0.021(8) 0.035(10) 0.002(7) 0.009(8) 0.001(7)

loop_
_atom_type_symbol
_atom_type_description
_atom_type_scat_dispersion_real
_atom_type_scat_dispersion_imag
_atom_type_scat_source
C C 0.0033 0.0016 'International Tables Vol C Tables 4.2.6.8 and 6.1.1.4'
H H 0.0000 0.0000 'International Tables Vol C Tables 4.2.6.8 and 6.1.1.4'
N N 0.0061 0.0033 'International Tables Vol C Tables 4.2.6.8 and 6.1.1.4'
O O 0.0106 0.0060 'International Tables Vol C Tables 4.2.6.8 and 6.1.1.4'
P P 0.1023 0.0942 'International Tables Vol C Tables 4.2.6.8 and 6.1.1.4'
Ir Ir -1.4442 7.9887 'International Tables Vol C Tables 4.2.6.8 and 6.1.1.4'

loop_
_geom_angle_atom_site_label_1
_geom_angle_atom_site_label_2
_geom_angle_atom_site_label_3
_geom_angle
N1 Ir1 C33B 85.9(8)
N1 Ir1 O4 78.8(3)
C33B Ir1 O4 75.0(9)
N1 Ir1 O1 78.3(3)
C33B Ir1 O1 102.9(9)
O4 Ir1 O1 157.1(2)
N1 Ir1 C33A 89.7(4)
C33B Ir1 C33A 23.7(8)
O4 Ir1 C33A 98.6(5)
O1 Ir1 C33A 80.9(5)
N1 Ir1 C38 159.2(3)
C33B Ir1 C38 89.9(8)
O4 Ir1 C38 119.7(3)
O1 Ir1 C38 82.9(3)
C33A Ir1 C38 78.7(5)
N1 Ir1 C37 160.5(4)
C33B Ir1 C37 82.0(8)
O4 Ir1 C37 83.2(3)
O1 Ir1 C37 119.4(3)
C33A Ir1 C37 85.4(5)
C38 Ir1 C37 36.5(3)
N1 Ir1 P1 90.6(2)
C33B Ir1 P1 168.5(8)
O4 Ir1 P1 93.58(18)
O1 Ir1 P1 87.07(17)
C33A Ir1 P1 167.6(5)
C38 Ir1 P1 97.1(2)
C37 Ir1 P1 98.2(3)
C2 N1 C6 122.9(7)
C2 N1 Ir1 118.5(6)
C6 N1 Ir1 118.5(6)
C1 O1 Ir1 115.4(6)
C7 O4 Ir1 116.1(5)
C8 P1 C14 101.4(4)
C8 P1 C20 103.8(4)
C14 P1 C20 101.8(4)
C8 P1 Ir1 108.1(3)
C14 P1 Ir1 122.1(3)
C20 P1 Ir1 117.2(3)
C21 P2 C27 97.5(4)
C21 P2 C20 103.0(4)
C27 P2 C20 102.2(4)
O2 C1 O1 124.5(8)
O2 C1 C2 121.0(8)
O1 C1 C2 114.5(8)
N1 C2 C3 119.0(8)
N1 C2 C1 113.0(7)
C3 C2 C1 128.0(8)
C4 C3 C2 118.9(8)
C4 C3 H3 120.5
C2 C3 H3 120.5
C3 C4 C5 121.7(8)
C3 C4 H4 119.2
C5 C4 H4 119.2
C6 C5 C4 117.2(9)
C6 C5 H5 121.4
C4 C5 H5 121.4
N1 C6 C5 120.3(8)
N1 C6 C7 111.9(8)
C5 C6 C7 127.8(9)
O3 C7 O4 125.6(9)
O3 C7 C6 120.0(9)
O4 C7 C6 114.4(8)
C13 C8 C9 119.7(8)
C13 C8 P1 119.0(7)
C9 C8 P1 121.1(6)
C10 C9 C8 119.4(8)
C10 C9 H9 120.3
C8 C9 H9 120.3
C9 C10 C11 121.0(9)
C9 C10 H10 119.5
C11 C10 H10 119.5
C12 C11 C10 119.9(8)
C12 C11 H11 120.1
C10 C11 H11 120.1
C11 C12 C13 120.9(8)
C11 C12 H12 119.5
C13 C12 H12 119.5
C12 C13 C8 119.2(9)
C12 C13 H13 120.4
C8 C13 H13 120.4
C19 C14 C15 118.7(8)
C19 C14 P1 122.8(7)
C15 C14 P1 118.5(6)
C16 C15 C14 120.6(9)
C16 C15 H15 119.7
C14 C15 H15 119.7
C15 C16 C17 120.4(9)
C15 C16 H16 119.8
C17 C16 H16 119.8
C16 C17 C18 119.6(9)
C16 C17 H17 120.2
C18 C17 H17 120.2
C19 C18 C17 120.6(9)
C19 C18 H18 119.7
C17 C18 H18 119.7
C18 C19 C14 120.0(9)
C18 C19 H19 120.0
C14 C19 H19 120.0
P1 C20 P2 108.8(4)
P1 C20 H20A 109.9
P2 C20 H20A 109.9
P1 C20 H20B 109.9
P2 C20 H20B 109.9
H20A C20 H20B 108.3
C26 C21 C22 118.3(8)
C26 C21 P2 117.5(7)
C22 C21 P2 124.0(7)
C23 C22 C21 120.7(9)
C23 C22 H22 119.7
C21 C22 H22 119.7
C24 C23 C22 120.4(9)
C24 C23 H23 119.8
C22 C23 H23 119.8
C25 C24 C23 120.9(10)
C25 C24 H24 119.6
C23 C24 H24 119.6
C24 C25 C26 119.1(9)
C24 C25 H25 120.4
C26 C25 H25 120.5
C21 C26 C25 120.6(9)
C21 C26 H26 119.7
C25 C26 H26 119.7
C32 C27 C28 118.5(8)
C32 C27 P2 126.7(6)
C28 C27 P2 114.8(6)
C29 C28 C27 120.9(8)
C29 C28 H28 119.6
C27 C28 H28 119.6
C28 C29 C30 119.1(8)
C28 C29 H29 120.4
C30 C29 H29 120.4
C31 C30 C29 120.6(8)
C31 C30 H30 119.7
C29 C30 H30 119.7
C30 C31 C32 121.3(9)
C30 C31 H31 119.4
C32 C31 H31 119.4
C27 C32 C31 119.6(8)
C27 C32 H32 120.2
C31 C32 H32 120.2
C35A C36 C37 120.4(10)
C35A C36 C40B 47.7(10)
C37 C36 C40B 109.1(10)
C35A C36 H36A 104.2
C37 C36 H36A 107.1
C40B C36 H36A 142.5
C35A C36 H36B 110.8
C37 C36 H36B 106.7
C40B C36 H36B 71.5
H36A C36 H36B 106.9
C38 C37 C36 127.6(9)
C38 C37 Ir1 70.9(5)
C36 C37 Ir1 113.7(7)
C38 C37 H37 116.2
C36 C37 H37 116.2
Ir1 C37 H37 85.1
C37 C38 C39 126.7(9)
C37 C38 Ir1 72.6(5)
C39 C38 Ir1 111.8(5)
C37 C38 H38 116.7
C39 C38 H38 116.7
Ir1 C38 H38 85.4
C38 C39 C35B 120.1(13)
C38 C39 C40A 113.7(8)
C38 C39 H39A 108.0
C35B C39 H39A 78.9
C40A C39 H39A 117.9
C38 C39 H39B 108.3
C35B C39 H39B 126.6
C40A C39 H39B 100.7
H39A C39 H39B 107.4
C34A C33A C40A 110.7(13)
C34A C33A Ir1 112.3(10)
C40A C33A Ir1 111.0(10)
C34A C33A H33A 107.5
C40A C33A H33A 107.5
Ir1 C33A H33A 107.5
C35A C34A C33A 115.3(12)
C35A C34A H34A 108.5
C33A C34A H34A 108.5
C35A C34A H34B 108.5
C33A C34A H34B 108.5
H34A C34A H34B 107.5
C36 C35A C34A 110.5(12)
C36 C35A H35A 109.5
C34A C35A H35A 109.5
C36 C35A H35B 109.5
C34A C35A H35B 109.5
H35A C35A H35B 108.1
C33A C40A C39 108.5(10)
C33A C40A H40A 110.0
C39 C40A H40A 110.0
C33A C40A H40B 110.0
C39 C40A H40B 110.0
H40A C40A H40B 108.4
C40B C33B C34B 105(2)
C40B C33B Ir1 114.9(17)
C34B C33B Ir1 111.5(18)
C40B C33B H33B 108.3
C34B C33B H33B 108.3
Ir1 C33B H33B 108.3
C35B C34B C33B 115(2)
C35B C34B H34C 108.5
C33B C34B H34C 108.5
C35B C34B H34D 108.5
C33B C34B H34D 108.5
H34C C34B H34D 107.5
C34B C35B C39 113(2)
C34B C35B H35C 109.1
C34B C35B H35D 109.1
C39 C35B H35D 109.1
H35C C35B H35D 107.8
C33B C40B C36 108.3(17)
C33B C40B H40C 110.0
C36 C40B H40C 110.0
C33B C40B H40D 110.0
C36 C40B H40D 110.0
H40C C40B H40D 108.4

loop_
_geom_bond_atom_site_label_1
_geom_bond_atom_site_label_2
_geom_bond_distance
Ir1 N1 1.975(6)
Ir1 C33B 2.01(3)
Ir1 O4 2.057(6)
Ir1 O1 2.074(6)
Ir1 C33A 2.108(14)
Ir1 C38 2.204(8)
Ir1 C37 2.225(9)
Ir1 P1 2.458(2)
N1 C2 1.341(10)
N1 C6 1.360(10)
O1 C1 1.310(10)
O2 C1 1.224(10)
O3 C7 1.235(11)
O4 C7 1.311(10)
P1 C8 1.829(8)
P1 C14 1.831(8)
P1 C20 1.847(8)
P2 C21 1.833(9)
P2 C27 1.839(8)
P2 C20 1.866(8)
C1 C2 1.489(12)
C2 C3 1.389(10)
C3 C4 1.385(12)
C3 H3 0.9500
C4 C5 1.391(12)
C4 H4 0.9500
C5 C6 1.386(11)
C5 H5 0.9500
C6 C7 1.508(12)
C8 C13 1.399(11)
C8 C9 1.406(11)
C9 C10 1.380(11)
C9 H9 0.9500
C10 C11 1.381(12)
C10 H10 0.9500
C11 C12 1.372(12)
C11 H11 0.9500
C12 C13 1.394(11)
C12 H12 0.9500
C13 H13 0.9500
C14 C19 1.400(11)
C14 C15 1.404(11)
C15 C16 1.364(12)
C15 H15 0.9500
C16 C17 1.382(13)
C16 H16 0.9500
C17 C18 1.391(13)
C17 H17 0.9500
C18 C19 1.370(12)
C18 H18 0.9500
C19 H19 0.9500
C20 H20A 0.9900
C20 H20B 0.9900
C21 C26 1.391(11)
C21 C22 1.400(11)
C22 C23 1.379(11)
C22 H22 0.9500
C23 C24 1.373(12)
C23 H23 0.9500
C24 C25 1.371(13)
C24 H24 0.9500
C25 C26 1.413(12)
C25 H25 0.9500
C26 H26 0.9500
C27 C32 1.382(11)
C27 C28 1.406(10)
C28 C29 1.371(11)
C28 H28 0.9500
C29 C30 1.386(12)
C29 H29 0.9500
C30 C31 1.343(11)
C30 H30 0.9500
C31 C32 1.388(11)
C31 H31 0.9500
C32 H32 0.9500
C36 C35A 1.425(16)
C36 C37 1.494(13)
C36 C40B 1.78(2)
C36 H36A 0.9900
C36 H36B 0.9900
C37 C38 1.387(13)
C37 H37 0.9500
C38 C39 1.512(12)
C38 H38 0.9500
C39 C35B 1.52(3)
C39 C40A 1.588(16)
C39 H39A 0.9900
C39 H39B 0.9900
C33A C34A 1.54(2)
C33A C40A 1.56(2)
C33A H33A 1.0000
C34A C35A 1.505(18)
C34A H34A 0.9900
C34A H34B 0.9900
C35A H35A 0.9900
C35A H35B 0.9900
C40A H40A 0.9900
C40A H40B 0.9900
C33B C40B 1.55(3)
C33B C34B 1.63(4)
C33B H33B 1.0000
C34B C35B 1.43(3)
C34B H34C 0.9900
C34B H34D 0.9900
C35B H35C 0.9900
C35B H35D 0.9900
C40B H40C 0.9900
C40B H40D 0.9900

loop_
_geom_torsion_atom_site_label_1
_geom_torsion_atom_site_label_2
_geom_torsion_atom_site_label_3
_geom_torsion_atom_site_label_4
_geom_torsion
C33B Ir1 N1 C2 -99.7(10)
O4 Ir1 N1 C2 -175.1(7)
O1 Ir1 N1 C2 4.5(6)
C33A Ir1 N1 C2 -76.3(8)
C38 Ir1 N1 C2 -20.8(12)
C37 Ir1 N1 C2 -151.5(9)
P1 Ir1 N1 C2 91.4(6)
C33B Ir1 N1 C6 76.1(10)
O4 Ir1 N1 C6 0.7(6)
O1 Ir1 N1 C6 -179.8(7)
C33A Ir1 N1 C6 99.5(8)
C38 Ir1 N1 C6 155.0(8)
C37 Ir1 N1 C6 24.2(13)
P1 Ir1 N1 C6 -92.9(6)
N1 Ir1 O1 C1 -5.3(6)
C33B Ir1 O1 C1 77.7(10)
O4 Ir1 O1 C1 -4.3(10)
C33A Ir1 O1 C1 86.2(7)
C38 Ir1 O1 C1 165.9(6)
C37 Ir1 O1 C1 165.7(6)
P1 Ir1 O1 C1 -96.6(6)
N1 Ir1 O4 C7 -3.2(6)
C33B Ir1 O4 C7 -92.0(10)
O1 Ir1 O4 C7 -4.3(10)
C33A Ir1 O4 C7 -91.2(7)
C38 Ir1 O4 C7 -173.1(6)
C37 Ir1 O4 C7 -175.5(7)
P1 Ir1 O4 C7 86.7(6)
N1 Ir1 P1 C8 -30.3(4)
C33B Ir1 P1 C8 -103(4)
O4 Ir1 P1 C8 -109.2(3)
O1 Ir1 P1 C8 47.9(3)
C33A Ir1 P1 C8 61.0(19)
C38 Ir1 P1 C8 130.3(4)
C37 Ir1 P1 C8 167.2(4)
N1 Ir1 P1 C14 86.5(4)
C33B Ir1 P1 C14 14(4)
O4 Ir1 P1 C14 7.6(3)
O1 Ir1 P1 C14 164.7(3)
C33A Ir1 P1 C14 177.8(18)
C38 Ir1 P1 C14 -112.9(4)
C37 Ir1 P1 C14 -76.0(4)
N1 Ir1 P1 C20 -147.0(4)
C33B Ir1 P1 C20 141(4)
O4 Ir1 P1 C20 134.1(3)
O1 Ir1 P1 C20 -68.8(3)
C33A Ir1 P1 C20 -55.7(19)
C38 Ir1 P1 C20 13.6(4)
C37 Ir1 P1 C20 50.5(4)
Ir1 O1 C1 O2 -173.8(7)
Ir1 O1 C1 C2 5.2(10)
C6 N1 C2 C3 2.0(13)
Ir1 N1 C2 C3 177.6(6)
C6 N1 C2 C1 -178.6(8)
Ir1 N1 C2 C1 -3.1(9)
O2 C1 C2 N1 177.5(8)
O1 C1 C2 N1 -1.6(11)
O2 C1 C2 C3 -3.3(15)
O1 C1 C2 C3 177.7(8)
N1 C2 C3 C4 -0.3(12)
C1 C2 C3 C4 -179.6(8)
C2 C3 C4 C5 -0.8(13)
C3 C4 C5 C6 0.3(13)
C2 N1 C6 C5 -2.5(13)
Ir1 N1 C6 C5 -178.1(6)
C2 N1 C6 C7 177.2(8)
Ir1 N1 C6 C7 1.6(10)
C4 C5 C6 N1 1.3(13)
C4 C5 C6 C7 -178.4(9)
Ir1 O4 C7 O3 -174.5(8)
Ir1 O4 C7 C6 5.0(10)
N1 C6 C7 O3 175.2(9)
C5 C6 C7 O3 -5.1(15)
N1 C6 C7 O4 -4.3(11)
C5 C6 C7 O4 175.4(9)
C14 P1 C8 C13 -48.0(7)
C20 P1 C8 C13 -153.3(7)
Ir1 P1 C8 C13 81.6(7)
C14 P1 C8 C9 137.9(7)
C20 P1 C8 C9 32.6(8)
Ir1 P1 C8 C9 -92.5(7)
C13 C8 C9 C10 -0.7(13)
P1 C8 C9 C10 173.4(7)
C8 C9 C10 C11 0.2(13)
C9 C10 C11 C12 0.4(14)
C10 C11 C12 C13 -0.6(14)
C11 C12 C13 C8 0.1(13)
C9 C8 C13 C12 0.6(12)
P1 C8 C13 C12 -173.6(6)
C8 P1 C14 C19 134.5(7)
C20 P1 C14 C19 -118.6(7)
Ir1 P1 C14 C19 14.5(8)
C8 P1 C14 C15 -45.3(7)
C20 P1 C14 C15 61.6(7)
Ir1 P1 C14 C15 -165.4(5)
C19 C14 C15 C16 -2.5(13)
P1 C14 C15 C16 177.3(7)
C14 C15 C16 C17 0.7(14)
C15 C16 C17 C18 2.0(14)
C16 C17 C18 C19 -3.0(14)
C17 C18 C19 C14 1.2(13)
C15 C14 C19 C18 1.5(12)
P1 C14 C19 C18 -178.3(7)
C8 P1 C20 P2 162.2(4)
C14 P1 C20 P2 57.1(5)
Ir1 P1 C20 P2 -78.8(4)
C21 P2 C20 P1 -109.7(5)
C27 P2 C20 P1 149.5(4)
C27 P2 C21 C26 -125.6(6)
C20 P2 C21 C26 129.9(6)
C27 P2 C21 C22 49.4(7)
C20 P2 C21 C22 -55.1(8)
C26 C21 C22 C23 2.5(12)
P2 C21 C22 C23 -172.5(6)
C21 C22 C23 C24 -1.7(13)
C22 C23 C24 C25 -0.3(13)
C23 C24 C25 C26 1.3(13)
C22 C21 C26 C25 -1.4(12)
P2 C21 C26 C25 173.9(6)
C24 C25 C26 C21 -0.5(13)
C21 P2 C27 C32 -92.8(8)
C20 P2 C27 C32 12.3(8)
C21 P2 C27 C28 87.3(7)
C20 P2 C27 C28 -167.6(6)
C32 C27 C28 C29 2.3(13)
P2 C27 C28 C29 -177.9(7)
C27 C28 C29 C30 -1.4(13)
C28 C29 C30 C31 0.3(14)
C29 C30 C31 C32 -0.1(15)
C28 C27 C32 C31 -2.0(13)
P2 C27 C32 C31 178.1(7)
C30 C31 C32 C27 1.0(15)
C35A C36 C37 C38 -23.2(17)
C40B C36 C37 C38 -74.7(15)
C35A C36 C37 Ir1 60.3(13)
C40B C36 C37 Ir1 8.9(13)
N1 Ir1 C37 C38 153.1(8)
C33B Ir1 C37 C38 100.7(10)
O4 Ir1 C37 C38 176.4(6)
O1 Ir1 C37 C38 0.3(7)
C33A Ir1 C37 C38 77.2(7)
P1 Ir1 C37 C38 -90.9(5)
N1 Ir1 C37 C36 29.6(15)
C33B Ir1 C37 C36 -22.8(11)
O4 Ir1 C37 C36 52.9(7)
O1 Ir1 C37 C36 -123.2(7)
C33A Ir1 C37 C36 -46.4(9)
C38 Ir1 C37 C36 -123.6(10)
P1 Ir1 C37 C36 145.5(7)
C36 C37 C38 C39 1.2(15)
Ir1 C37 C38 C39 -104.5(8)
C36 C37 C38 Ir1 105.7(10)
N1 Ir1 C38 C37 -154.8(8)
C33B Ir1 C38 C37 -76.6(10)
O4 Ir1 C38 C37 -4.1(7)
O1 Ir1 C38 C37 -179.7(6)
C33A Ir1 C38 C37 -97.6(7)
P1 Ir1 C38 C37 94.2(6)
N1 Ir1 C38 C39 -31.5(13)
C33B Ir1 C38 C39 46.6(10)
O4 Ir1 C38 C39 119.2(7)
O1 Ir1 C38 C39 -56.4(7)
C33A Ir1 C38 C39 25.6(8)
C37 Ir1 C38 C39 123.3(10)
P1 Ir1 C38 C39 -142.6(6)
C37 C38 C39 C35B 28.5(17)
Ir1 C38 C39 C35B -55.5(15)
C37 C38 C39 C40A 74.1(13)
Ir1 C38 C39 C40A -9.9(11)
N1 Ir1 C33A C34A -109.4(10)
C33B Ir1 C33A C34A -29(2)
O4 Ir1 C33A C34A -30.8(11)
O1 Ir1 C33A C34A 172.4(11)
C38 Ir1 C33A C34A 88.0(10)
C37 Ir1 C33A C34A 51.7(10)
P1 Ir1 C33A C34A 159.2(12)
N1 Ir1 C33A C40A 126.1(9)
C33B Ir1 C33A C40A -153(3)
O4 Ir1 C33A C40A -155.3(9)
O1 Ir1 C33A C40A 47.9(9)
C38 Ir1 C33A C40A -36.5(9)
C37 Ir1 C33A C40A -72.8(9)
P1 Ir1 C33A C40A 35(2)
C40A C33A C34A C35A 53.1(17)
Ir1 C33A C34A C35A -71.6(16)
C37 C36 C35A C34A -63.1(16)
C40B C36 C35A C34A 25.7(13)
C33A C34A C35A C36 67.7(18)
C34A C33A C40A C39 -84.9(13)
Ir1 C33A C40A C39 40.5(13)
C38 C39 C40A C33A -18.7(15)
C35B C39 C40A C33A 90(2)
N1 Ir1 C33B C40B -131.8(19)
O4 Ir1 C33B C40B -52.3(18)
O1 Ir1 C33B C40B 151.2(17)
C33A Ir1 C33B C40B 130(4)
C38 Ir1 C33B C40B 68.5(19)
C37 Ir1 C33B C40B 32.8(18)
P1 Ir1 C33B C40B -59(5)
N1 Ir1 C33B C34B 108.2(17)
O4 Ir1 C33B C34B -172.3(19)
O1 Ir1 C33B C34B 31.3(18)
C33A Ir1 C33B C34B 9.7(16)
C38 Ir1 C33B C34B -51.4(17)
C37 Ir1 C33B C34B -87.2(17)
P1 Ir1 C33B C34B -179(3)
C40B C33B C34B C35B -55(3)
Ir1 C33B C34B C35B 71(3)
C33B C34B C35B C39 -66(3)
C38 C39 C35B C34B 61(3)
C40A C39 C35B C34B -31.2(18)
C34B C33B C40B C36 88(2)
Ir1 C33B C40B C36 -35(2)
C35A C36 C40B C33B -99(2)
C37 C36 C40B C33B 15(2)
